data_1570734
loop_
_publ_author_name
'Morteza Najarian, Amin'
'Dinic, Filip'
'Chen, Hao'
'Sabatini, Randy'
'Zheng, Chao'
'Lough, Alan J.'
'Maris, Thierry'
'Saidaminov, Makhsud I.'
'Garcia de Arquer, F. Pelayo'
'Voznyy, Oleksandr'
'Hoogland, Sjoerd'
'Sargent, Edward H.'

_publ_section_title
;
 Homomeric Chains of intermolecular bonds scaffold octahedral germanium
 perovskites
;
_journal_name_full Nature
_journal_page_first 328
_journal_page_last 335
_journal_paper_doi 10.1038/s41586-023-06209-y
_journal_volume 620
_journal_year 2023
_chemical_absolute_configuration ad
_chemical_formula_moiety 'Ge I4, 2(C7 H9 I N)'
_chemical_formula_sum 'C14 H18 Ge I6 N2'
_chemical_formula_weight 1048.29
_chemical_name_systematic
;        
catena-[bis((4-iodophenyl)methylammonium) 
bis(m-iodo)-bis(iodo)-germanium(ii)]
;
_space_group_crystal_system orthorhombic
_space_group_IT_number 37
_space_group_name_Hall 'C 2 -2c'
_space_group_name_H-M_alt 'C c c 2'
_atom_sites_solution_hydrogens geom
_atom_sites_solution_primary dual
_audit_creation_method SHELXL-2018/3
_cell_angle_alpha 90
_cell_angle_beta 90
_cell_angle_gamma 90
_cell_formula_units_Z 4
_cell_length_a 8.4111(9)
_cell_length_b 34.575(4)
_cell_length_c 8.3164(8)
_cell_measurement_reflns_used 2702
_cell_measurement_temperature 150(2)
_cell_measurement_theta_max 25.95
_cell_measurement_theta_min 2.36
_cell_volume 2418.5(4)
_computing_cell_refinement APEX3
_computing_data_collection 'APEX3 (Bruker, 2018)'
_computing_data_reduction 'SAINT (Bruker, 2014)'
_computing_molecular_graphics 'PLATON (Spek, 2009)'
_computing_publication_material 'SHELXTL (Sheldrick, 2008)'
_computing_structure_refinement 'SHELXL-2018/3 (Sheldrick, 2015b)'
_computing_structure_solution 'SHELXT 2014/5 (Sheldrick, 2015a)'
_diffrn_ambient_temperature 150(2)
_diffrn_measured_fraction_theta_full 0.999
_diffrn_measured_fraction_theta_max 0.999
_diffrn_measurement_device_type 'Bruker Kappa APEX-DUO CCD'
_diffrn_measurement_method '\f and \w scans'
_diffrn_radiation_type MoK\a
_diffrn_radiation_wavelength 0.71073
_diffrn_reflns_av_R_equivalents 0.0629
_diffrn_reflns_av_unetI/netI 0.0451
_diffrn_reflns_Laue_measured_fraction_full 0.999
_diffrn_reflns_Laue_measured_fraction_max 0.999
_diffrn_reflns_limit_h_max 10
_diffrn_reflns_limit_h_min -9
_diffrn_reflns_limit_k_max 40
_diffrn_reflns_limit_k_min -40
_diffrn_reflns_limit_l_max 9
_diffrn_reflns_limit_l_min -9
_diffrn_reflns_number 12418
_diffrn_reflns_point_group_measured_fraction_full 0.997
_diffrn_reflns_point_group_measured_fraction_max 0.997
_diffrn_reflns_theta_full 24.997
_diffrn_reflns_theta_max 24.997
_diffrn_reflns_theta_min 2.356
_diffrn_source 'sealed tube with Bruker Triumph monochromator'
_exptl_absorpt_coefficient_mu 8.926
_exptl_absorpt_correction_T_max 0.7456
_exptl_absorpt_correction_T_min 0.5661
_exptl_absorpt_correction_type multi-scan
_exptl_absorpt_process_details 'SADABS (Krause et al., 2015)'
_exptl_crystal_colour red
_exptl_crystal_density_diffrn 2.879
_exptl_crystal_description Shard
_exptl_crystal_F_000 1864
_exptl_crystal_size_max 0.100
_exptl_crystal_size_mid 0.060
_exptl_crystal_size_min 0.010
_refine_diff_density_max 1.843
_refine_diff_density_min -2.270
_refine_diff_density_rms 0.258
_refine_ls_abs_structure_details
; 
 Flack x determined using 759 quotients [(I+)-(I-)]/[(I+)+(I-)] 
 (Parsons, Flack and Wagner, Acta Cryst. B69 (2013) 249-259). 
;
_refine_ls_abs_structure_Flack 0.36(5)
_refine_ls_extinction_coef .
_refine_ls_extinction_method none
_refine_ls_goodness_of_fit_ref 1.283
_refine_ls_hydrogen_treatment constr
_refine_ls_matrix_type full
_refine_ls_number_parameters 106
_refine_ls_number_reflns 2110
_refine_ls_number_restraints 52
_refine_ls_restrained_S_all 1.269
_refine_ls_R_factor_all 0.0533
_refine_ls_R_factor_gt 0.0459
_refine_ls_shift/su_max 0.000
_refine_ls_shift/su_mean 0.000
_refine_ls_structure_factor_coef Fsqd
_refine_ls_weighting_details 'w=1/[\s^2^(Fo^2^)+101.5365P] where P=(Fo^2^+2Fc^2^)/3'
_refine_ls_weighting_scheme calc
_refine_ls_wR_factor_gt 0.0949
_refine_ls_wR_factor_ref 0.0972
_reflns_Friedel_coverage 0.844
_reflns_Friedel_fraction_full 0.994
_reflns_Friedel_fraction_max 0.994
_reflns_number_gt 1926
_reflns_number_total 2110
_reflns_threshold_expression 'I > 2\s(I)'
_cod_data_source_file 10-_4I-PMA_2_GeI4.cif
_cod_data_source_block 4i-pma
_cod_database_code 1570734

loop_
_space_group_symop_id
_space_group_symop_operation_xyz
1 'x, y, z'
2 '-x, -y, z'
3 'x, -y, z+1/2'
4 '-x, y, z+1/2'
5 'x+1/2, y+1/2, z'
6 '-x+1/2, -y+1/2, z'
7 'x+1/2, -y+1/2, z+1/2'
8 '-x+1/2, y+1/2, z+1/2'

loop_
_atom_site_label
_atom_site_type_symbol
_atom_site_fract_x
_atom_site_fract_y
_atom_site_fract_z
_atom_site_U_iso_or_equiv
_atom_site_adp_type
_atom_site_occupancy
_atom_site_site_symmetry_order
_atom_site_calc_flag
_atom_site_refinement_flags_posn
_atom_site_refinement_flags_adp
_atom_site_refinement_flags_occupancy
_atom_site_disorder_assembly
_atom_site_disorder_group
Ge1 Ge 0.750000 0.250000 0.3709(6) 0.0223(6) Uani 1 2 d S T P . .
I1 I 0.4917(2) 0.23908(4) 0.1274(3) 0.0219(3) Uani 1 1 d . . . . .
I2 I 0.70172(15) 0.33509(3) 0.3575(2) 0.0207(3) Uani 1 1 d . . . . .
I3 I 0.24798(16) 0.48710(4) 0.8732(3) 0.0264(4) Uani 1 1 d . . . . .
N1 N 0.286(2) 0.3219(5) 0.392(3) 0.027(6) Uani 1 1 d . . . . .
H1C H 0.389954 0.325996 0.416691 0.041 Uiso 1 1 calc R U . . .
H1D H 0.278819 0.302520 0.317853 0.041 Uiso 1 1 calc R U . . .
H1E H 0.231816 0.315036 0.482051 0.041 Uiso 1 1 calc R U . . .
C1 C 0.216(3) 0.3582(6) 0.323(3) 0.028(6) Uani 1 1 d . . . . .
H1A H 0.105308 0.353207 0.287630 0.034 Uiso 1 1 calc R U . . .
H1B H 0.278207 0.366517 0.228345 0.034 Uiso 1 1 calc R U . . .
C2 C 0.216(3) 0.3900(7) 0.448(3) 0.023(5) Uani 1 1 d . . . . .
C3 C 0.089(3) 0.4013(7) 0.526(3) 0.021(5) Uani 1 1 d . . . . .
H3A H -0.011708 0.390272 0.500769 0.026 Uiso 1 1 calc R U . . .
C4 C 0.099(3) 0.4301(7) 0.650(3) 0.026(5) Uani 1 1 d . . . . .
H4A H 0.004983 0.438282 0.703103 0.031 Uiso 1 1 calc R U . . .
C5 C 0.235(3) 0.4453(7) 0.693(3) 0.021(5) Uani 1 1 d . . . . .
C6 C 0.373(3) 0.4340(6) 0.609(3) 0.016(4) Uani 1 1 d . . . . .
H6A H 0.472599 0.445121 0.635148 0.019 Uiso 1 1 calc R U . . .
C7 C 0.361(3) 0.4062(6) 0.489(3) 0.020(4) Uani 1 1 d . . . . .
H7A H 0.454677 0.398267 0.433433 0.024 Uiso 1 1 calc R U . . .

loop_
_atom_site_aniso_label
_atom_site_aniso_U_11
_atom_site_aniso_U_22
_atom_site_aniso_U_33
_atom_site_aniso_U_23
_atom_site_aniso_U_13
_atom_site_aniso_U_12
Ge1 0.0298(17) 0.0248(14) 0.0124(14) 0.000 0.000 0.0113(12)
I1 0.0198(7) 0.0300(7) 0.0158(7) 0.0036(10) -0.0044(7) -0.0040(12)
I2 0.0229(6) 0.0138(6) 0.0256(7) 0.0011(10) -0.0025(10) 0.0018(5)
I3 0.0220(7) 0.0272(7) 0.0299(8) -0.0114(13) -0.0036(11) 0.0019(5)
N1 0.032(10) 0.017(7) 0.032(16) 0.008(9) 0.023(12) -0.001(7)
C1 0.038(14) 0.028(9) 0.018(13) -0.001(7) -0.002(9) 0.004(9)
C2 0.022(9) 0.024(10) 0.022(11) 0.000(7) 0.005(7) -0.002(7)
C3 0.019(9) 0.028(11) 0.018(10) 0.001(8) 0.004(8) -0.005(8)
C4 0.030(10) 0.033(11) 0.013(11) 0.000(9) -0.001(9) -0.001(9)
C5 0.019(9) 0.028(11) 0.017(11) -0.001(8) 0.001(7) 0.006(7)
C6 0.015(9) 0.016(10) 0.017(11) 0.000(7) 0.000(8) 0.004(8)
C7 0.017(9) 0.019(10) 0.024(11) -0.003(8) 0.006(8) 0.004(8)

loop_
_atom_type_symbol
_atom_type_description
_atom_type_scat_dispersion_real
_atom_type_scat_dispersion_imag
_atom_type_scat_source
C C 0.0033 0.0016 'International Tables Vol C Tables 4.2.6.8 and 6.1.1.4'
H H 0.0000 0.0000 'International Tables Vol C Tables 4.2.6.8 and 6.1.1.4'
N N 0.0061 0.0033 'International Tables Vol C Tables 4.2.6.8 and 6.1.1.4'
Ge Ge 0.1547 1.8001 'International Tables Vol C Tables 4.2.6.8 and 6.1.1.4'
I I -0.4742 1.8119 'International Tables Vol C Tables 4.2.6.8 and 6.1.1.4'

loop_
_geom_angle_atom_site_label_1
_geom_angle_atom_site_label_2
_geom_angle_atom_site_label_3
_geom_angle
_geom_angle_site_symmetry_1
_geom_angle_site_symmetry_3
I1 Ge1 I1 88.20(16) 7 4_655
I1 Ge1 I2 89.69(7) 7 .
I1 Ge1 I2 93.39(8) 4_655 .
I1 Ge1 I2 93.39(8) 7 6_655
I1 Ge1 I2 89.69(7) 4_655 6_655
I2 Ge1 I2 175.7(2) . 6_655
I1 Ge1 I1 88.456(11) 7 6_655
I1 Ge1 I1 176.62(16) 4_655 6_655
I2 Ge1 I1 87.08(7) . 6_655
I2 Ge1 I1 90.02(8) 6_655 6_655
I1 Ge1 I1 176.62(16) 7 .
I1 Ge1 I1 88.456(11) 4_655 .
I2 Ge1 I1 90.02(8) . .
I2 Ge1 I1 87.08(7) 6_655 .
I1 Ge1 I1 94.89(17) 6_655 .
Ge1 I1 Ge1 165.06(6) 7_454 .
C1 N1 H1C 109.5 . .
C1 N1 H1D 109.5 . .
H1C N1 H1D 109.5 . .
C1 N1 H1E 109.5 . .
H1C N1 H1E 109.5 . .
H1D N1 H1E 109.5 . .
N1 C1 C2 110.4(19) . .
N1 C1 H1A 109.6 . .
C2 C1 H1A 109.6 . .
N1 C1 H1B 109.6 . .
C2 C1 H1B 109.6 . .
H1A C1 H1B 108.1 . .
C3 C2 C7 118(2) . .
C3 C2 C1 124(2) . .
C7 C2 C1 118(2) . .
C2 C3 C4 121(2) . .
C2 C3 H3A 119.6 . .
C4 C3 H3A 119.6 . .
C5 C4 C3 122(2) . .
C5 C4 H4A 119.1 . .
C3 C4 H4A 119.1 . .
C4 C5 C6 118(2) . .
C4 C5 I3 121.1(18) . .
C6 C5 I3 120.5(17) . .
C7 C6 C5 120(2) . .
C7 C6 H6A 120.2 . .
C5 C6 H6A 120.2 . .
C2 C7 C6 121(2) . .
C2 C7 H7A 119.4 . .
C6 C7 H7A 119.4 . .

loop_
_geom_bond_atom_site_label_1
_geom_bond_atom_site_label_2
_geom_bond_distance
_geom_bond_site_symmetry_2
Ge1 I1 2.971(4) 7
Ge1 I1 2.971(4) 4_655
Ge1 I2 2.9720(12) .
Ge1 I2 2.9720(12) 6_655
Ge1 I1 2.994(4) 6_655
Ge1 I1 2.994(4) .
I3 C5 2.09(2) .
N1 C1 1.50(3) .
N1 H1C 0.9100 .
N1 H1D 0.9100 .
N1 H1E 0.9100 .
C1 C2 1.51(3) .
C1 H1A 0.9900 .
C1 H1B 0.9900 .
C2 C3 1.32(3) .
C2 C7 1.39(3) .
C3 C4 1.44(3) .
C3 H3A 0.9500 .
C4 C5 1.31(3) .
C4 H4A 0.9500 .
C5 C6 1.40(3) .
C6 C7 1.39(3) .
C6 H6A 0.9500 .
C7 H7A 0.9500 .

loop_
_geom_hbond_atom_site_label_D
_geom_hbond_atom_site_label_H
_geom_hbond_atom_site_label_A
_geom_hbond_distance_DH
_geom_hbond_distance_HA
_geom_hbond_distance_DA
_geom_hbond_angle_DHA
_geom_hbond_site_symmetry_A
_geom_hbond_publ_flag
N1 H1C I2 0.91 2.69 3.538(18) 156.1 . yes
N1 H1D I1 0.91 3.24 4.00(2) 142.2 . yes
N1 H1E I1 0.91 3.01 3.796(19) 146.1 7_455 yes

loop_
_geom_torsion_atom_site_label_1
_geom_torsion_atom_site_label_2
_geom_torsion_atom_site_label_3
_geom_torsion_atom_site_label_4
_geom_torsion
_geom_torsion_site_symmetry_1
_geom_torsion_site_symmetry_2
_geom_torsion_site_symmetry_3
_geom_torsion_site_symmetry_4
N1 C1 C2 C3 -104(3) . . . .
N1 C1 C2 C7 72(3) . . . .
C7 C2 C3 C4 1(3) . . . .
C1 C2 C3 C4 176(2) . . . .
C2 C3 C4 C5 -2(4) . . . .
C3 C4 C5 C6 2(4) . . . .
C3 C4 C5 I3 -180.0(17) . . . .
C4 C5 C6 C7 -2(3) . . . .
I3 C5 C6 C7 -179.6(16) . . . .
C3 C2 C7 C6 0(3) . . . .
C1 C2 C7 C6 -176(2) . . . .
C5 C6 C7 C2 1(3) . . . .
